data_4113402
loop_
_publ_author_name
'Marty W. DeGroot'
'Nicholas J. Taylor'
'John F. Corrigan'

_publ_contact_author 'Dr John F. Corrigan'
_publ_contact_author_email jfcorrig@uwo.ca
_publ_section_title
;
 Zinc Chalcogenolate Complexes as Capping Agents in the Synthesis of
 Ternary II-II'-VI Nanoclusters: Structure and Photophysical Properties of
 [(N,N'-tmeda)5Zn5Cd11Se13(SePh)6(thf)2]
;
_journal_name_full 'Journal of the American Chemical Society'
_journal_page_first 864
_journal_page_last 865
_journal_paper_doi 10.1021/ja028800s
_journal_volume 125
_journal_year 2003
_chemical_formula_sum 'C12 H34 N2 Se2 Si2 Zn'
_chemical_formula_weight 485.88
_chemical_name_systematic
; 
 ? 
;
_space_group_IT_number 14
_symmetry_cell_setting monoclinic
_symmetry_space_group_name_Hall '-P 2yn'
_symmetry_space_group_name_H-M 'P 1 21/n 1'
_atom_sites_solution_hydrogens geom
_atom_sites_solution_primary direct
_atom_sites_solution_secondary difmap
_audit_creation_method SHELXL-97
_cell_angle_alpha 90.00
_cell_angle_beta 90.1120(11)
_cell_angle_gamma 90.00
_cell_formula_units_Z 4
_cell_length_a 8.4454(2)
_cell_length_b 14.3403(4)
_cell_length_c 18.7691(5)
_cell_measurement_temperature 200(2)
_cell_volume 2273.11(10)
_computing_cell_refinement 'Nonius Denzo '
_computing_data_collection 'Nonius Collect'
_computing_data_reduction 'Nonius Denzo'
_computing_structure_refinement 'SHELXL-97 (Sheldrick, 1997)'
_computing_structure_solution 'SHELXS-97 (Sheldrick, 1990)'
_diffrn_ambient_temperature 200(2)
_diffrn_measured_fraction_theta_full 0.998
_diffrn_measured_fraction_theta_max 0.998
_diffrn_measurement_device_type 'Nonius KappaCCD '
_diffrn_measurement_method 'phi scans plus omega to complete'
_diffrn_radiation_monochromator graphite
_diffrn_radiation_source 'fine-focus sealed tube'
_diffrn_radiation_type MoK\a
_diffrn_radiation_wavelength 0.71073
_diffrn_reflns_av_R_equivalents 0.0900
_diffrn_reflns_av_sigmaI/netI 0.1091
_diffrn_reflns_limit_h_max 10
_diffrn_reflns_limit_h_min -10
_diffrn_reflns_limit_k_max 18
_diffrn_reflns_limit_k_min -16
_diffrn_reflns_limit_l_max 21
_diffrn_reflns_limit_l_min -24
_diffrn_reflns_number 14907
_diffrn_reflns_theta_full 27.54
_diffrn_reflns_theta_max 27.54
_diffrn_reflns_theta_min 1.79
_exptl_absorpt_coefficient_mu 4.381
_exptl_absorpt_correction_type Scalepack
_exptl_crystal_colour colourless
_exptl_crystal_density_diffrn 1.420
_exptl_crystal_description needle
_exptl_crystal_F_000 984
_exptl_crystal_size_max 0.15
_exptl_crystal_size_mid 0.08
_exptl_crystal_size_min 0.04
_refine_diff_density_max 0.501
_refine_diff_density_min -0.548
_refine_diff_density_rms 0.132
_refine_ls_extinction_method none
_refine_ls_goodness_of_fit_ref 1.003
_refine_ls_hydrogen_treatment mixed
_refine_ls_matrix_type full
_refine_ls_number_parameters 169
_refine_ls_number_reflns 5229
_refine_ls_number_restraints 0
_refine_ls_restrained_S_all 1.003
_refine_ls_R_factor_all 0.1002
_refine_ls_R_factor_gt 0.0447
_refine_ls_shift/su_max 0.001
_refine_ls_shift/su_mean 0.000
_refine_ls_structure_factor_coef Fsqd
_refine_ls_weighting_details 'calc w=1/[\s^2^(Fo^2^)+(0.0361P)^2^+0.0000P] where P=(Fo^2^+2Fc^2^)/3'
_refine_ls_weighting_scheme calc
_refine_ls_wR_factor_gt 0.0808
_refine_ls_wR_factor_ref 0.0953
_reflns_number_gt 3156
_reflns_number_total 5229
_reflns_threshold_expression >2sigma(I)
_cod_data_source_file ja028800s-3_s2_1.cif
_cod_data_source_block COMPLEX1
_cod_database_code 4113402

loop_
_symmetry_equiv_pos_as_xyz
'x, y, z'
'-x+1/2, y+1/2, -z+1/2'
'-x, -y, -z'
'x-1/2, -y-1/2, z-1/2'

loop_
_atom_site_label
_atom_site_type_symbol
_atom_site_fract_x
_atom_site_fract_y
_atom_site_fract_z
_atom_site_U_iso_or_equiv
_atom_site_adp_type
_atom_site_occupancy
_atom_site_symmetry_multiplicity
_atom_site_calc_flag
_atom_site_refinement_flags
_atom_site_disorder_assembly
_atom_site_disorder_group
Se1 Se 0.64802(5) 0.65796(3) 0.22155(2) 0.04177(14) Uani 1 1 d . . .
Se2 Se 0.41174(5) 0.62507(4) 0.42309(2) 0.04668(15) Uani 1 1 d . A .
Zn1 Zn 0.60212(5) 0.58663(3) 0.33461(2) 0.03301(14) Uani 1 1 d . . .
Si1 Si 0.42302(13) 0.63457(10) 0.15922(6) 0.0420(3) Uani 1 1 d . . .
Si2 Si 0.41437(16) 0.78210(11) 0.41739(7) 0.0550(4) Uani 1 1 d . . .
N2 N 0.8356(3) 0.5776(3) 0.38056(17) 0.0385(9) Uani 1 1 d . . .
N1 N 0.6158(4) 0.4373(3) 0.32774(18) 0.0442(9) Uani 1 1 d . . .
C1 C 0.4514(6) 0.5435(4) 0.0901(2) 0.0655(15) Uani 1 1 d . . .
H1A H 0.3543 0.5348 0.0643 0.098 Uiso 1 1 calc R . .
H1B H 0.4813 0.4860 0.1125 0.098 Uiso 1 1 calc R . .
H1C H 0.5332 0.5627 0.0578 0.098 Uiso 1 1 calc R . .
C2 C 0.2520(5) 0.6007(4) 0.2164(2) 0.0609(15) Uani 1 1 d . . .
H2A H 0.1599 0.5918 0.1871 0.091 Uiso 1 1 calc R . .
H2B H 0.2319 0.6492 0.2505 0.091 Uiso 1 1 calc R . .
H2C H 0.2763 0.5438 0.2410 0.091 Uiso 1 1 calc R . .
C3 C 0.3749(5) 0.7460(4) 0.1128(3) 0.0629(14) Uani 1 1 d . . .
H3A H 0.2793 0.7384 0.0857 0.094 Uiso 1 1 calc R . .
H3B H 0.4601 0.7625 0.0815 0.094 Uiso 1 1 calc R . .
H3C H 0.3603 0.7945 0.1475 0.094 Uiso 1 1 calc R . .
C7 C 0.4788(6) 0.3894(4) 0.3604(3) 0.0743(17) Uani 1 1 d . . .
H7A H 0.4916 0.3232 0.3556 0.111 Uiso 1 1 calc R . .
H7B H 0.3833 0.4085 0.3367 0.111 Uiso 1 1 calc R . .
H7C H 0.4727 0.4055 0.4099 0.111 Uiso 1 1 calc R . .
C8 C 0.6292(6) 0.4069(4) 0.2525(3) 0.0664(15) Uani 1 1 d . . .
H8A H 0.6343 0.3400 0.2506 0.100 Uiso 1 1 calc R . .
H8B H 0.7236 0.4327 0.2320 0.100 Uiso 1 1 calc R . .
H8C H 0.5385 0.4281 0.2262 0.100 Uiso 1 1 calc R . .
C9 C 0.7620(6) 0.4128(4) 0.3683(3) 0.0581(14) Uani 1 1 d . . .
H9A H 0.8004 0.3525 0.3526 0.070 Uiso 1 1 calc R . .
H9B H 0.7373 0.4083 0.4186 0.070 Uiso 1 1 calc R . .
C10 C 0.8885(5) 0.4843(4) 0.3575(3) 0.0594(15) Uani 1 1 d . . .
H10A H 0.9819 0.4667 0.3845 0.071 Uiso 1 1 calc R . .
H10B H 0.9171 0.4865 0.3075 0.071 Uiso 1 1 calc R . .
C11 C 0.9450(5) 0.6490(4) 0.3526(3) 0.0620(15) Uani 1 1 d . . .
H11A H 1.0471 0.6415 0.3744 0.093 Uiso 1 1 calc R . .
H11B H 0.9044 0.7100 0.3634 0.093 Uiso 1 1 calc R . .
H11C H 0.9545 0.6421 0.3020 0.093 Uiso 1 1 calc R . .
C12 C 0.8347(5) 0.5851(4) 0.4588(2) 0.0571(14) Uani 1 1 d . . .
H12A H 0.9411 0.5807 0.4764 0.086 Uiso 1 1 calc R . .
H12B H 0.7721 0.5355 0.4784 0.086 Uiso 1 1 calc R . .
H12C H 0.7901 0.6441 0.4724 0.086 Uiso 1 1 calc R . .
C4A C 0.2675(12) 0.8172(8) 0.4880(6) 0.061(3) Uiso 0.50 1 d P A 1
H4AA H 0.2598 0.8839 0.4897 0.092 Uiso 0.50 1 calc PR A 1
H4AB H 0.3023 0.7943 0.5335 0.092 Uiso 0.50 1 calc PR A 1
H4AC H 0.1657 0.7911 0.4769 0.092 Uiso 0.50 1 calc PR A 1
C6A C 0.2981(14) 0.8236(10) 0.3409(6) 0.056(4) Uiso 0.50 1 d P A 1
H6AA H 0.3008 0.8905 0.3394 0.084 Uiso 0.50 1 calc PR A 1
H6AB H 0.1905 0.8029 0.3455 0.084 Uiso 0.50 1 calc PR A 1
H6AC H 0.3423 0.7990 0.2977 0.084 Uiso 0.50 1 calc PR A 1
C5A C 0.6333(14) 0.8315(10) 0.4105(7) 0.058(3) Uiso 0.50 1 d P A 1
H5AA H 0.6301 0.8983 0.4081 0.087 Uiso 0.50 1 calc PR A 1
H5AB H 0.6829 0.8074 0.3683 0.087 Uiso 0.50 1 calc PR A 1
H5AC H 0.6928 0.8126 0.4517 0.087 Uiso 0.50 1 calc PR A 1
C4B C 0.3450(13) 0.8332(9) 0.5028(6) 0.074(3) Uiso 0.50 1 d P A 2
H4BA H 0.3467 0.9000 0.4995 0.111 Uiso 0.50 1 calc PR A 2
H4BB H 0.4135 0.8134 0.5408 0.111 Uiso 0.50 1 calc PR A 2
H4BC H 0.2389 0.8126 0.5122 0.111 Uiso 0.50 1 calc PR A 2
C6B C 0.3432(15) 0.8297(10) 0.3284(6) 0.061(4) Uiso 0.50 1 d P A 2
H6BA H 0.3470 0.8966 0.3293 0.092 Uiso 0.50 1 calc PR A 2
H6BB H 0.2363 0.8097 0.3200 0.092 Uiso 0.50 1 calc PR A 2
H6BC H 0.4103 0.8069 0.2910 0.092 Uiso 0.50 1 calc PR A 2
C5B C 0.5954(16) 0.8329(12) 0.4293(8) 0.084(5) Uiso 0.50 1 d P A 2
H5BA H 0.5848 0.8995 0.4262 0.125 Uiso 0.50 1 calc PR A 2
H5BB H 0.6667 0.8115 0.3931 0.125 Uiso 0.50 1 calc PR A 2
H5BC H 0.6363 0.8164 0.4754 0.125 Uiso 0.50 1 calc PR A 2

loop_
_atom_site_aniso_label
_atom_site_aniso_U_11
_atom_site_aniso_U_22
_atom_site_aniso_U_33
_atom_site_aniso_U_23
_atom_site_aniso_U_13
_atom_site_aniso_U_12
Se1 0.0427(2) 0.0450(3) 0.0376(3) 0.0090(2) -0.00135(18) -0.0074(2)
Se2 0.0460(3) 0.0496(4) 0.0446(3) 0.0085(2) 0.0129(2) 0.0120(2)
Zn1 0.0339(2) 0.0321(3) 0.0330(3) 0.0017(2) 0.00079(19) 0.0028(2)
Si1 0.0452(7) 0.0468(9) 0.0339(7) -0.0016(6) -0.0022(5) -0.0067(6)
Si2 0.0696(9) 0.0492(10) 0.0461(8) -0.0003(7) 0.0068(6) 0.0235(7)
N2 0.0320(18) 0.044(3) 0.039(2) -0.0026(18) -0.0047(15) 0.0063(16)
N1 0.063(2) 0.027(2) 0.042(2) -0.0014(18) -0.0080(17) 0.0047(18)
C1 0.085(3) 0.066(4) 0.045(3) -0.011(3) 0.006(2) -0.017(3)
C2 0.048(3) 0.078(4) 0.056(3) -0.015(3) 0.001(2) -0.010(3)
C3 0.070(3) 0.062(4) 0.057(3) 0.011(3) -0.020(2) 0.003(3)
C7 0.079(4) 0.046(4) 0.098(4) 0.016(3) 0.005(3) -0.014(3)
C8 0.107(4) 0.039(4) 0.053(3) -0.019(3) -0.010(3) 0.016(3)
C9 0.076(3) 0.043(4) 0.056(3) 0.006(3) -0.012(3) 0.020(3)
C10 0.055(3) 0.068(4) 0.055(3) -0.014(3) -0.009(2) 0.028(3)
C11 0.035(2) 0.079(5) 0.072(4) 0.010(3) -0.005(2) -0.007(2)
C12 0.062(3) 0.066(4) 0.043(3) -0.010(3) -0.014(2) 0.018(3)

loop_
_atom_type_symbol
_atom_type_description
_atom_type_scat_dispersion_real
_atom_type_scat_dispersion_imag
_atom_type_scat_source
C C 0.0033 0.0016 'International Tables Vol C Tables 4.2.6.8 and 6.1.1.4'
H H 0.0000 0.0000 'International Tables Vol C Tables 4.2.6.8 and 6.1.1.4'
Si Si 0.0817 0.0704 'International Tables Vol C Tables 4.2.6.8 and 6.1.1.4'
Zn Zn 0.2839 1.4301 'International Tables Vol C Tables 4.2.6.8 and 6.1.1.4'
Se Se -0.0929 2.2259 'International Tables Vol C Tables 4.2.6.8 and 6.1.1.4'
N N 0.0061 0.0033 'International Tables Vol C Tables 4.2.6.8 and 6.1.1.4'

loop_
_geom_angle_atom_site_label_1
_geom_angle_atom_site_label_2
_geom_angle_atom_site_label_3
_geom_angle
Si1 Se1 Zn1 105.02(4)
Si2 Se2 Zn1 101.05(4)
N1 Zn1 N2 85.12(13)
N1 Zn1 Se2 108.02(9)
N2 Zn1 Se2 110.72(9)
N1 Zn1 Se1 111.40(9)
N2 Zn1 Se1 103.39(9)
Se2 Zn1 Se1 129.21(3)
C1 Si1 C3 107.8(2)
C1 Si1 C2 108.7(2)
C3 Si1 C2 108.9(2)
C1 Si1 Se1 110.95(16)
C3 Si1 Se1 107.32(16)
C2 Si1 Se1 113.14(15)
C5B Si2 C6A 116.2(7)
C5B Si2 C4B 90.1(6)
C6A Si2 C4B 112.2(5)
C5B Si2 C4A 112.6(6)
C6A Si2 C4A 96.4(5)
C4B Si2 C4A 23.0(4)
C5B Si2 C6B 104.1(6)
C6A Si2 C6B 13.9(6)
C4B Si2 C6B 121.1(6)
C4A Si2 C6B 108.3(5)
C5B Si2 C5A 12.1(7)
C6A Si2 C5A 109.3(6)
C4B Si2 C5A 102.2(5)
C4A Si2 C5A 124.4(5)
C6B Si2 C5A 96.2(6)
C5B Si2 Se2 115.4(6)
C6A Si2 Se2 110.8(4)
C4B Si2 Se2 110.5(4)
C4A Si2 Se2 103.1(4)
C6B Si2 Se2 113.4(4)
C5A Si2 Se2 111.6(4)
C12 N2 C10 111.1(4)
C12 N2 C11 107.9(4)
C10 N2 C11 109.6(4)
C12 N2 Zn1 112.8(2)
C10 N2 Zn1 102.4(3)
C11 N2 Zn1 112.9(3)
C7 N1 C8 108.6(4)
C7 N1 C9 109.1(4)
C8 N1 C9 110.6(4)
C7 N1 Zn1 113.3(3)
C8 N1 Zn1 110.8(3)
C9 N1 Zn1 104.4(3)
N1 C9 C10 111.2(4)
N2 C10 C9 111.5(4)

loop_
_geom_bond_atom_site_label_1
_geom_bond_atom_site_label_2
_geom_bond_distance
Se1 Si1 2.2546(12)
Se1 Zn1 2.3881(6)
Se2 Si2 2.2545(16)
Se2 Zn1 2.3785(6)
Zn1 N1 2.148(4)
Zn1 N2 2.154(3)
Si1 C1 1.856(5)
Si1 C3 1.864(5)
Si1 C2 1.865(4)
Si2 C5B 1.708(14)
Si2 C6A 1.837(12)
Si2 C4B 1.859(11)
Si2 C4A 1.885(10)
Si2 C6B 1.901(13)
Si2 C5A 1.984(12)
N2 C12 1.472(5)
N2 C10 1.475(6)
N2 C11 1.477(5)
N1 C7 1.479(5)
N1 C8 1.482(5)
N1 C9 1.492(5)
C9 C10 1.495(7)
